data_7025863
loop_
_publ_author_name
'Crawford, Lynne A.'
'Ieva, Maria'
'McNab, Hamish'
'Parsons, Simon'

_publ_section_title
;
 Structural studies of some push-pull N-arylbenzazoles.
;
_journal_issue 30
_journal_name_full 'Dalton transactions (Cambridge, England : 2003)'
_journal_page_first 7147
_journal_page_last 7152
_journal_paper_doi 10.1039/c0dt00029a
_journal_volume 39
_journal_year 2010
_chemical_formula_moiety 'C15 H12 N2 O2'
_chemical_formula_sum 'C15 H12 N2 O2'
_chemical_formula_weight 252.27
_chemical_name_systematic
; 
 ? 
;
_space_group_IT_number 14
_symmetry_cell_setting monoclinic
_symmetry_space_group_name_Hall '-P 2ybc'
_symmetry_space_group_name_H-M 'P 1 21/c 1'
_atom_sites_solution_hydrogens geom
_atom_sites_solution_primary direct
_atom_sites_solution_secondary difmap
_audit_creation_method SHELXL-97
_cell_angle_alpha 90.00
_cell_angle_beta 95.317(2)
_cell_angle_gamma 90.00
_cell_formula_units_Z 4
_cell_length_a 7.1962(8)
_cell_length_b 7.8951(9)
_cell_length_c 22.354(3)
_cell_measurement_reflns_used 4025
_cell_measurement_temperature 150(2)
_cell_measurement_theta_max 26.5
_cell_measurement_theta_min 2.5
_cell_volume 1264.6(3)
_computing_cell_refinement 'Bruker SMART'
_computing_data_collection 'Bruker SMART'
_computing_data_reduction 'Bruker SHELXTL'
_computing_molecular_graphics 'Bruker SHELXTL'
_computing_publication_material 'Bruker SHELXTL'
_computing_structure_refinement 'SHELXL-97 (Sheldrick, 1997)'
_computing_structure_solution 'SHELXS-97 (Sheldrick, 1990)'
_diffrn_ambient_temperature 150(2)
_diffrn_measured_fraction_theta_full 0.995
_diffrn_measured_fraction_theta_max 0.995
_diffrn_measurement_device_type 'CCD area detector'
_diffrn_measurement_method 'phi and omega scans'
_diffrn_radiation_monochromator graphite
_diffrn_radiation_source 'fine-focus sealed tube'
_diffrn_radiation_type MoK\a
_diffrn_radiation_wavelength 0.71073
_diffrn_reflns_av_R_equivalents 0.0291
_diffrn_reflns_av_sigmaI/netI 0.0374
_diffrn_reflns_limit_h_max 6
_diffrn_reflns_limit_h_min -8
_diffrn_reflns_limit_k_max 9
_diffrn_reflns_limit_k_min -9
_diffrn_reflns_limit_l_max 27
_diffrn_reflns_limit_l_min -20
_diffrn_reflns_number 6900
_diffrn_reflns_theta_full 26.36
_diffrn_reflns_theta_max 26.36
_diffrn_reflns_theta_min 1.83
_exptl_absorpt_coefficient_mu 0.090
_exptl_absorpt_correction_T_max 1.000
_exptl_absorpt_correction_T_min 0.667
_exptl_absorpt_correction_type multi-scan
_exptl_absorpt_process_details sadabs
_exptl_crystal_colour Colourless
_exptl_crystal_density_diffrn 1.325
_exptl_crystal_density_method 'not measured'
_exptl_crystal_description block
_exptl_crystal_F_000 528
_exptl_crystal_size_max 0.22
_exptl_crystal_size_mid 0.22
_exptl_crystal_size_min 0.18
_refine_diff_density_max 0.183
_refine_diff_density_min -0.168
_refine_diff_density_rms 0.036
_refine_ls_extinction_coef 0.0079(17)
_refine_ls_extinction_expression Fc^*^=kFc[1+0.001xFc^2^\l^3^/sin(2\q)]^-1/4^
_refine_ls_extinction_method SHELXL
_refine_ls_goodness_of_fit_ref 0.937
_refine_ls_hydrogen_treatment riding
_refine_ls_matrix_type full
_refine_ls_number_parameters 173
_refine_ls_number_reflns 2570
_refine_ls_number_restraints 0
_refine_ls_restrained_S_all 0.937
_refine_ls_R_factor_all 0.0453
_refine_ls_R_factor_gt 0.0363
_refine_ls_shift/su_max 0.001
_refine_ls_shift/su_mean 0.000
_refine_ls_structure_factor_coef Fsqd
_refine_ls_weighting_details 'calc w=1/[\s^2^(Fo^2^)+(0.0504P)^2^+0.0000P] where P=(Fo^2^+2Fc^2^)/3'
_refine_ls_weighting_scheme calc
_refine_ls_wR_factor_gt 0.0874
_refine_ls_wR_factor_ref 0.0896
_reflns_number_gt 1942
_reflns_number_total 2570
_reflns_threshold_expression >2sigma(I)
_cod_data_source_file c0dt00029a.txt
_cod_data_source_block 5
_cod_depositor_comments
;
The following automatic conversions were performed:

'_symmetry_cell_setting' value 'Monoclinic' changed to 'monoclinic'
according to /home/saulius/struct/CIF-dictionaries/cif_core.dic
dictionary named 'cif_core.dic' version 2.4.2 from
2011-04-26.

'_exptl_absorpt_correction_type' value 'multiscan'
changed to 'multi-scan' according to
/home/saulius/struct/CIF-dictionaries/cif_core.dic dictionary named
'cif_core.dic' version 2.4.2 from 2011-04-26.

Automatic conversion script
Id: cif_fix_values 1891 2012-01-12 08:04:46Z andrius 

The following automatic conversions were performed:

'_atom_sites_solution_hydrogens' value 'geometric' was changed to
'geom'.

Automatic conversion script
Id: cif_fix_values 6452 2018-10-05 10:23:21Z andrius 
;
_cod_original_cell_volume 1264.6(2)
_cod_original_sg_symbol_H-M P21/c
_cod_database_code 7025863

loop_
_symmetry_equiv_pos_as_xyz
'x, y, z'
'-x, y+1/2, -z+1/2'
'-x, -y, -z'
'x, -y-1/2, z-1/2'

loop_
_atom_site_label
_atom_site_type_symbol
_atom_site_fract_x
_atom_site_fract_y
_atom_site_fract_z
_atom_site_U_iso_or_equiv
_atom_site_adp_type
_atom_site_occupancy
_atom_site_symmetry_multiplicity
_atom_site_calc_flag
_atom_site_refinement_flags
N1 N 0.23258(14) 0.88980(13) 0.33777(4) 0.0308(3) Uani 1 1 d .
C2 C 0.10579(18) 0.82046(17) 0.29535(6) 0.0364(3) Uani 1 1 d .
H2 H -0.0152 0.8665 0.2857 0.044 Uiso 1 1 calc R
N3 N 0.16514(16) 0.68565(14) 0.26921(5) 0.0407(3) Uani 1 1 d .
C4 C 0.34642(18) 0.66328(15) 0.29584(5) 0.0335(3) Uani 1 1 d .
C5 C 0.4796(2) 0.54148(17) 0.28489(6) 0.0408(3) Uani 1 1 d .
H5 H 0.4526 0.4551 0.2558 0.049 Uiso 1 1 calc R
C6 C 0.6511(2) 0.55021(17) 0.31744(6) 0.0429(4) Uani 1 1 d .
H6 H 0.7431 0.4678 0.3108 0.051 Uiso 1 1 calc R
C7 C 0.69318(19) 0.67755(17) 0.36009(6) 0.0409(3) Uani 1 1 d .
H7 H 0.8135 0.6804 0.3815 0.049 Uiso 1 1 calc R
C8 C 0.56352(18) 0.79894(16) 0.37169(6) 0.0356(3) Uani 1 1 d .
H8 H 0.5912 0.8853 0.4007 0.043 Uiso 1 1 calc R
C9 C 0.39069(17) 0.78870(15) 0.33885(5) 0.0295(3) Uani 1 1 d .
C10 C 0.20419(16) 1.03407(15) 0.37437(5) 0.0296(3) Uani 1 1 d .
C11 C 0.17514(17) 1.19021(16) 0.34683(6) 0.0361(3) Uani 1 1 d .
H11 H 0.1732 1.1994 0.3044 0.043 Uiso 1 1 calc R
C12 C 0.14890(17) 1.33256(16) 0.38103(6) 0.0388(3) Uani 1 1 d .
H12 H 0.1266 1.4391 0.3620 0.047 Uiso 1 1 calc R
C13 C 0.15500(17) 1.32035(16) 0.44288(6) 0.0362(3) Uani 1 1 d .
H13 H 0.1377 1.4185 0.4663 0.043 Uiso 1 1 calc R
C14 C 0.18621(17) 1.16533(15) 0.47048(6) 0.0320(3) Uani 1 1 d .
H14 H 0.1917 1.1579 0.5130 0.038 Uiso 1 1 calc R
C15 C 0.20982(16) 1.01985(15) 0.43704(5) 0.0276(3) Uani 1 1 d .
O16 O 0.16786(13) 0.72090(11) 0.44738(4) 0.0398(3) Uani 1 1 d .
C16 C 0.23033(16) 0.85259(15) 0.46771(6) 0.0299(3) Uani 1 1 d .
O17 O 0.32431(12) 0.86712(11) 0.52208(4) 0.0395(3) Uani 1 1 d .
C18 C 0.3467(2) 0.71317(18) 0.55696(7) 0.0485(4) Uani 1 1 d .
H18A H 0.4164 0.7377 0.5957 0.073 Uiso 1 1 calc R
H18B H 0.4152 0.6297 0.5351 0.073 Uiso 1 1 calc R
H18C H 0.2236 0.6677 0.5637 0.073 Uiso 1 1 calc R

loop_
_atom_site_aniso_label
_atom_site_aniso_U_11
_atom_site_aniso_U_22
_atom_site_aniso_U_33
_atom_site_aniso_U_23
_atom_site_aniso_U_13
_atom_site_aniso_U_12
N1 0.0304(6) 0.0312(6) 0.0304(6) -0.0010(5) 0.0007(4) 0.0006(4)
C2 0.0331(7) 0.0410(8) 0.0341(7) -0.0005(6) -0.0014(5) -0.0030(6)
N3 0.0413(7) 0.0431(7) 0.0373(6) -0.0062(5) 0.0011(5) -0.0045(5)
C4 0.0393(8) 0.0335(7) 0.0283(7) 0.0013(5) 0.0071(5) -0.0044(6)
C5 0.0540(9) 0.0359(8) 0.0345(7) -0.0058(6) 0.0144(6) -0.0006(6)
C6 0.0465(9) 0.0425(9) 0.0417(8) 0.0024(7) 0.0148(6) 0.0114(6)
C7 0.0370(8) 0.0475(9) 0.0384(8) 0.0034(7) 0.0047(6) 0.0065(6)
C8 0.0369(8) 0.0372(8) 0.0324(7) -0.0011(6) 0.0017(5) 0.0017(6)
C9 0.0336(7) 0.0279(7) 0.0278(6) 0.0031(5) 0.0067(5) -0.0001(5)
C10 0.0238(6) 0.0288(7) 0.0357(7) 0.0003(5) 0.0001(5) -0.0005(5)
C11 0.0331(7) 0.0363(8) 0.0384(7) 0.0090(6) 0.0003(5) 0.0019(5)
C12 0.0328(7) 0.0266(7) 0.0566(9) 0.0109(6) 0.0023(6) 0.0032(5)
C13 0.0300(7) 0.0255(7) 0.0532(9) -0.0040(6) 0.0050(6) 0.0011(5)
C14 0.0273(7) 0.0309(7) 0.0376(7) -0.0023(6) 0.0019(5) -0.0005(5)
C15 0.0234(6) 0.0253(7) 0.0337(7) 0.0004(5) 0.0011(5) 0.0000(5)
O16 0.0530(6) 0.0256(5) 0.0412(5) -0.0008(4) 0.0072(4) -0.0040(4)
C16 0.0281(7) 0.0289(7) 0.0335(7) -0.0006(6) 0.0068(5) 0.0014(5)
O17 0.0413(6) 0.0363(5) 0.0391(5) 0.0094(4) -0.0059(4) -0.0041(4)
C18 0.0405(8) 0.0494(9) 0.0542(9) 0.0253(7) -0.0039(7) -0.0031(6)

loop_
_atom_type_symbol
_atom_type_description
_atom_type_scat_dispersion_real
_atom_type_scat_dispersion_imag
_atom_type_scat_source
C C 0.0033 0.0016 'International Tables Vol C Tables 4.2.6.8 and 6.1.1.4'
H H 0.0000 0.0000 'International Tables Vol C Tables 4.2.6.8 and 6.1.1.4'
N N 0.0061 0.0033 'International Tables Vol C Tables 4.2.6.8 and 6.1.1.4'
O O 0.0106 0.0060 'International Tables Vol C Tables 4.2.6.8 and 6.1.1.4'

loop_
_geom_angle_atom_site_label_1
_geom_angle_atom_site_label_2
_geom_angle_atom_site_label_3
_geom_angle
C2 N1 C9 105.95(10)
C2 N1 C10 126.49(11)
C9 N1 C10 127.53(10)
N3 C2 N1 114.32(12)
C2 N3 C4 104.14(10)
N3 C4 C5 130.04(12)
N3 C4 C9 110.42(11)
C5 C4 C9 119.53(12)
C6 C5 C4 118.04(12)
C5 C6 C7 121.59(13)
C8 C7 C6 121.32(13)
C7 C8 C9 116.70(12)
C8 C9 N1 132.00(11)
C8 C9 C4 122.82(11)
N1 C9 C4 105.16(11)
C11 C10 C15 120.30(11)
C11 C10 N1 118.61(11)
C15 C10 N1 121.07(10)
C12 C11 C10 120.03(12)
C11 C12 C13 120.21(12)
C14 C13 C12 119.86(12)
C13 C14 C15 121.04(12)
C14 C15 C10 118.53(11)
C14 C15 C16 119.82(11)
C10 C15 C16 121.56(11)
O16 C16 O17 123.74(11)
O16 C16 C15 125.03(11)
O17 C16 C15 111.21(10)
C16 O17 C18 116.05(10)

loop_
_geom_bond_atom_site_label_1
_geom_bond_atom_site_label_2
_geom_bond_distance
N1 C2 1.3678(15)
N1 C9 1.3882(15)
N1 C10 1.4282(15)
C2 N3 1.3050(16)
N3 C4 1.3940(17)
C4 C5 1.3953(18)
C4 C9 1.3963(16)
C5 C6 1.3746(19)
C6 C7 1.3993(18)
C7 C8 1.3789(18)
C8 C9 1.3868(18)
C10 C11 1.3851(16)
C10 C15 1.4022(17)
C11 C12 1.3821(18)
C12 C13 1.3825(19)
C13 C14 1.3796(17)
C14 C15 1.3893(17)
C15 C16 1.4890(17)
O16 C16 1.2049(14)
C16 O17 1.3399(15)
O17 C18 1.4450(15)
